data_2224553
loop_
_publ_author_name
'Ji, Xiujie'
'Cheng, Bowen'
'Song, Jun'
'Liu, Chao'

_publ_section_title
;
 1-Benzyl-3-methylimidazolium chloride 0.25-hydrate
;
_journal_coeditor_code BQ2176
_journal_issue 1
_journal_name_full 'Acta Crystallographica Section E'
_journal_page_first o218
_journal_paper_doi 10.1107/S1600536809053306
_journal_volume 66
_journal_year 2010
_chemical_formula_moiety 'C11 H13 N2 +, Cl -, 0.25(H2 O)'
_chemical_formula_sum 'C11 H13.5 Cl N2 O0.25'
_chemical_formula_weight 213.19
_chemical_melting_point 251
_chemical_name_systematic
;
1-Benzyl-3-methylimidazolium chloride 0.25-hydrate
;
_space_group_IT_number 61
_symmetry_cell_setting orthorhombic
_symmetry_space_group_name_Hall '-P 2ac 2ab'
_symmetry_space_group_name_H-M 'P b c a'
_atom_sites_solution_hydrogens geom
_atom_sites_solution_primary direct
_atom_sites_solution_secondary difmap
_cell_angle_alpha 90.00
_cell_angle_beta 90.00
_cell_angle_gamma 90.00
_cell_formula_units_Z 16
_cell_length_a 11.452(2)
_cell_length_b 11.410(2)
_cell_length_c 34.867(7)
_cell_measurement_reflns_used 6089
_cell_measurement_temperature 113(2)
_cell_measurement_theta_max 27.864
_cell_measurement_theta_min 2.128
_cell_volume 4556.0(15)
_computing_cell_refinement 'CrystalClear (Rigaku, 2000)'
_computing_data_collection 'CrystalClear (Rigaku, 2000)'
_computing_data_reduction 'CrystalClear (Rigaku, 2000)'
_computing_molecular_graphics 'SHELXTL (Sheldrick, 2008) and PLATON (Spek, 2009)'
_computing_publication_material 'SHELXTL (Sheldrick, 2008)'
_computing_structure_refinement 'SHELXL97 (Sheldrick, 2008)'
_computing_structure_solution 'SHELXS97 (Sheldrick, 2008)'
_diffrn_ambient_temperature 113(2)
_diffrn_measured_fraction_theta_full 0.998
_diffrn_measured_fraction_theta_max 0.998
_diffrn_measurement_device_type 'Rigaku Saturn'
_diffrn_measurement_method '\w scans'
_diffrn_radiation_monochromator confocal
_diffrn_radiation_source 'rotating anode'
_diffrn_radiation_type MoK\a
_diffrn_radiation_wavelength 0.71073
_diffrn_reflns_av_R_equivalents 0.0409
_diffrn_reflns_av_sigmaI/netI 0.0269
_diffrn_reflns_limit_h_max 13
_diffrn_reflns_limit_h_min -13
_diffrn_reflns_limit_k_max 11
_diffrn_reflns_limit_k_min -13
_diffrn_reflns_limit_l_max 39
_diffrn_reflns_limit_l_min -41
_diffrn_reflns_number 30046
_diffrn_reflns_theta_full 25.01
_diffrn_reflns_theta_max 25.01
_diffrn_reflns_theta_min 2.13
_diffrn_standards_decay_% 0
_diffrn_standards_interval_count 0
_diffrn_standards_interval_time 0
_diffrn_standards_number 0
_exptl_absorpt_coefficient_mu 0.302
_exptl_absorpt_correction_T_max 0.9533
_exptl_absorpt_correction_T_min 0.9365
_exptl_absorpt_correction_type multi-scan
_exptl_absorpt_process_details '(CrystalClear; Rigaku, 2000)'
_exptl_crystal_colour colorless
_exptl_crystal_density_diffrn 1.243
_exptl_crystal_density_method 'not measured'
_exptl_crystal_description block
_exptl_crystal_F_000 1800
_exptl_crystal_size_max 0.22
_exptl_crystal_size_mid 0.20
_exptl_crystal_size_min 0.16
_refine_diff_density_max 0.297
_refine_diff_density_min -0.283
_refine_ls_extinction_method none
_refine_ls_goodness_of_fit_ref 1.084
_refine_ls_hydrogen_treatment mixed
_refine_ls_matrix_type full
_refine_ls_number_parameters 268
_refine_ls_number_reflns 4022
_refine_ls_number_restraints 3
_refine_ls_restrained_S_all 1.084
_refine_ls_R_factor_all 0.0477
_refine_ls_R_factor_gt 0.0424
_refine_ls_shift/su_max 0.001
_refine_ls_shift/su_mean 0.000
_refine_ls_structure_factor_coef Fsqd
_refine_ls_weighting_details 'calc w=1/[\s^2^(Fo^2^)+(0.0667P)^2^+2.0145P] where P=(Fo^2^+2Fc^2^)/3'
_refine_ls_weighting_scheme calc
_refine_ls_wR_factor_gt 0.1153
_refine_ls_wR_factor_ref 0.1194
_reflns_number_gt 3619
_reflns_number_total 4022
_reflns_threshold_expression I>2\s(I)
_cod_data_source_file bq2176.cif
_cod_data_source_block I
_cod_depositor_comments
;
The following automatic conversions were performed:
'_symmetry_cell_setting' value 'Orthorhombic' changed to 'orthorhombic'
according to '/home/saulius/struct/CIF-dictionaries/cif_core.dic'
dictionary named 'cif_core.dic' version 2.4.1 from 2010-06-29.

Automatic conversion script
Id: cif_fix_enum 1527 2010-12-29 10:47:43Z saulius 

The following automatic conversions were performed:

'_symmetry_cell_setting' value 'Orthorhombic' changed to
'orthorhombic' according to
/home/saulius/struct/CIF-dictionaries/cif_core.dic dictionary named
'cif_core.dic' version 2.4.1 from 2010-06-29.

Automatic conversion script
Id: cif_fix_values 1715 2011-07-08 13:25:40Z adriana 
;
_cod_original_cell_volume 4555.8(16)
_cod_original_formula_sum 'C11 H13.5 Cl1 N2 O0.25'
_cod_database_code 2224553
_cod_database_fobs_code 2224553

loop_
_symmetry_equiv_pos_as_xyz
'x, y, z'
'-x+1/2, -y, z+1/2'
'-x, y+1/2, -z+1/2'
'x+1/2, -y+1/2, -z'
'-x, -y, -z'
'x-1/2, y, -z-1/2'
'x, -y-1/2, z-1/2'
'-x-1/2, y-1/2, z'

loop_
_atom_site_type_symbol
_atom_site_label
_atom_site_fract_x
_atom_site_fract_y
_atom_site_fract_z
_atom_site_U_iso_or_equiv
_atom_site_adp_type
_atom_site_calc_flag
_atom_site_refinement_flags
_atom_site_occupancy
_atom_site_disorder_assembly
_atom_site_disorder_group
Cl Cl1 0.47805(4) 1.03154(4) 0.348689(12) 0.02641(15) Uani d . 1 . .
Cl Cl2 0.55772(5) 0.75655(5) 0.519211(14) 0.03879(17) Uani d . 1 . .
N N1 0.76243(14) 0.70800(14) 0.42512(4) 0.0275(4) Uani d . 1 . .
N N2 0.77675(14) 0.78892(14) 0.36959(4) 0.0279(4) Uani d . 1 . .
N N3 0.30575(13) 0.63833(13) 0.43738(4) 0.0242(3) Uani d . 1 . .
N N4 0.27524(13) 0.73929(13) 0.38612(4) 0.0230(3) Uani d . 1 . .
C C1 0.7808(2) 0.6275(2) 0.45759(6) 0.0454(6) Uani d . 1 . .
H H1A 0.7798 0.5481 0.4485 0.068 Uiso d R 1 . .
H H1B 0.7196 0.6382 0.4761 0.068 Uiso d R 1 . .
H H1C 0.8549 0.6437 0.4693 0.068 Uiso d R 1 . .
C C2 0.81984(17) 0.70586(17) 0.39202(5) 0.0290(4) Uani d . 1 . .
H H2 0.8801 0.6547 0.3857 0.035 Uiso calc R 1 . .
C C3 0.68949(18) 0.84657(18) 0.38902(6) 0.0315(5) Uani d . 1 . .
H H3 0.6446 0.9085 0.3799 0.038 Uiso calc R 1 . .
C C4 0.68136(17) 0.79632(18) 0.42386(6) 0.0312(5) Uani d . 1 . .
H H4 0.6303 0.8175 0.4434 0.037 Uiso calc R 1 . .
C C5 0.8163(2) 0.8133(2) 0.33005(6) 0.0432(6) Uani d . 1 . .
H H5A 0.8946 0.7825 0.3267 0.052 Uiso calc R 1 . .
H H5B 0.8197 0.8975 0.3263 0.052 Uiso calc R 1 . .
C C6 0.73773(18) 0.76060(18) 0.30011(5) 0.0284(4) Uani d . 1 . .
C C7 0.76298(19) 0.6509(2) 0.28553(6) 0.0393(5) Uani d . 1 . .
H H7 0.8274 0.6097 0.2946 0.047 Uiso calc R 1 . .
C C8 0.6929(2) 0.6021(2) 0.25757(7) 0.0520(7) Uani d . 1 . .
H H8 0.7101 0.5280 0.2480 0.062 Uiso calc R 1 . .
C C9 0.5978(2) 0.6625(2) 0.24371(6) 0.0494(7) Uani d . 1 . .
H H9 0.5519 0.6302 0.2244 0.059 Uiso calc R 1 . .
C C10 0.5710(2) 0.7711(2) 0.25864(7) 0.0474(6) Uani d . 1 . .
H H10 0.5061 0.8116 0.2496 0.057 Uiso calc R 1 . .
C C11 0.6401(2) 0.82016(19) 0.28689(6) 0.0374(5) Uani d . 1 . .
H H11 0.6211 0.8931 0.2970 0.045 Uiso calc R 1 . .
C C12 0.2976(2) 0.54811(19) 0.46704(6) 0.0358(5) Uani d . 1 . .
H H12A 0.2647 0.5814 0.4899 0.054 Uiso d R 1 . .
H H12B 0.3742 0.5182 0.4726 0.054 Uiso d R 1 . .
H H12C 0.2487 0.4854 0.4582 0.054 Uiso d R 1 . .
C C13 0.24416(16) 0.64328(16) 0.40510(5) 0.0239(4) Uani d . 1 . .
H H13 0.1888 0.5888 0.3972 0.029 Uiso calc R 1 . .
C C14 0.35863(16) 0.79782(16) 0.40711(5) 0.0271(4) Uani d . 1 . .
H H14 0.3952 0.8677 0.4004 0.032 Uiso calc R 1 . .
C C15 0.37723(16) 0.73477(17) 0.43921(5) 0.0272(4) Uani d . 1 . .
H H15 0.4288 0.7531 0.4589 0.033 Uiso calc R 1 . .
C C16 0.22392(18) 0.77900(18) 0.34989(5) 0.0291(4) Uani d . 1 . .
H H16A 0.1832 0.7141 0.3379 0.035 Uiso calc R 1 . .
H H16B 0.2859 0.8036 0.3327 0.035 Uiso calc R 1 . .
C C17 0.13971(17) 0.87942(16) 0.35559(5) 0.0251(4) Uani d . 1 . .
C C18 0.12909(19) 0.96458(18) 0.32750(6) 0.0350(5) Uani d . 1 . .
H H18 0.1755 0.9605 0.3057 0.042 Uiso calc R 1 . .
C C19 0.0500(2) 1.05586(19) 0.33155(7) 0.0457(6) Uani d . 1 . .
H H19 0.0432 1.1120 0.3123 0.055 Uiso calc R 1 . .
C C20 -0.0183(2) 1.0634(2) 0.36397(8) 0.0463(6) Uani d . 1 . .
H H20 -0.0710 1.1249 0.3668 0.056 Uiso calc R 1 . .
C C21 -0.00839(19) 0.9798(2) 0.39217(7) 0.0389(5) Uani d . 1 . .
H H21 -0.0541 0.9852 0.4141 0.047 Uiso calc R 1 . .
C C22 0.06960(17) 0.88692(17) 0.38806(5) 0.0282(4) Uani d . 1 . .
H H22 0.0748 0.8299 0.4070 0.034 Uiso calc R 1 . .
O O1 0.4899(3) 0.9725(3) 0.46644(11) 0.0506(9) Uani d PD 0.50 . .
H H1D 0.504(5) 0.998(4) 0.4438(6) 0.061 Uiso d PD 0.50 . .
H H1E 0.474(5) 1.026(3) 0.4830(9) 0.061 Uiso d PD 0.50 . .

loop_
_atom_site_aniso_label
_atom_site_aniso_U_11
_atom_site_aniso_U_22
_atom_site_aniso_U_33
_atom_site_aniso_U_12
_atom_site_aniso_U_13
_atom_site_aniso_U_23
Cl1 0.0257(3) 0.0269(3) 0.0266(2) 0.00190(18) 0.00007(17) 0.00296(17)
Cl2 0.0373(3) 0.0435(3) 0.0356(3) 0.0013(2) -0.0102(2) 0.0026(2)
N1 0.0301(9) 0.0269(9) 0.0255(8) -0.0025(7) -0.0035(6) 0.0001(6)
N2 0.0274(9) 0.0304(9) 0.0259(8) -0.0078(7) -0.0030(6) -0.0001(7)
N3 0.0244(8) 0.0234(8) 0.0249(8) 0.0034(6) 0.0008(6) 0.0020(6)
N4 0.0228(8) 0.0213(8) 0.0249(8) 0.0025(6) -0.0010(6) -0.0013(6)
C1 0.0541(15) 0.0445(14) 0.0377(11) -0.0041(11) -0.0141(10) 0.0141(10)
C2 0.0242(10) 0.0304(11) 0.0325(10) 0.0018(8) -0.0028(8) -0.0064(8)
C3 0.0285(10) 0.0271(10) 0.0387(11) 0.0012(8) -0.0084(8) -0.0028(8)
C4 0.0241(10) 0.0355(11) 0.0339(10) 0.0015(8) 0.0009(8) -0.0080(9)
C5 0.0435(13) 0.0593(15) 0.0270(10) -0.0251(12) 0.0001(9) 0.0043(10)
C6 0.0309(11) 0.0318(10) 0.0225(9) -0.0094(8) 0.0019(8) 0.0029(8)
C7 0.0292(11) 0.0429(13) 0.0457(12) 0.0009(10) 0.0079(9) -0.0036(10)
C8 0.0530(15) 0.0537(15) 0.0493(14) -0.0125(13) 0.0188(12) -0.0275(12)
C9 0.0505(15) 0.0755(18) 0.0221(10) -0.0270(14) 0.0028(10) -0.0111(11)
C10 0.0398(13) 0.0664(17) 0.0360(12) -0.0086(12) -0.0101(10) 0.0171(12)
C11 0.0461(13) 0.0303(11) 0.0359(11) -0.0011(10) 0.0002(10) 0.0042(9)
C12 0.0386(12) 0.0356(12) 0.0330(10) 0.0047(9) 0.0031(9) 0.0123(9)
C13 0.0224(9) 0.0213(9) 0.0279(9) -0.0004(7) 0.0001(7) -0.0006(7)
C14 0.0227(9) 0.0226(9) 0.0359(10) -0.0027(8) -0.0021(8) -0.0016(8)
C15 0.0231(10) 0.0285(10) 0.0301(10) -0.0001(8) -0.0035(8) -0.0041(8)
C16 0.0346(11) 0.0323(11) 0.0204(9) 0.0038(9) 0.0000(8) 0.0003(8)
C17 0.0264(10) 0.0223(9) 0.0267(9) -0.0013(8) -0.0067(7) 0.0000(7)
C18 0.0414(12) 0.0306(11) 0.0329(10) -0.0063(9) -0.0096(9) 0.0080(8)
C19 0.0552(15) 0.0241(11) 0.0580(15) -0.0024(10) -0.0319(12) 0.0087(10)
C20 0.0380(13) 0.0302(12) 0.0708(17) 0.0085(10) -0.0283(12) -0.0149(12)
C21 0.0266(11) 0.0421(13) 0.0479(13) 0.0042(9) -0.0087(9) -0.0178(11)
C22 0.0274(10) 0.0285(10) 0.0287(9) -0.0012(8) -0.0045(8) -0.0019(8)
O1 0.055(2) 0.041(2) 0.056(2) -0.0050(17) 0.0031(18) -0.0113(16)

loop_
_atom_type_symbol
_atom_type_description
_atom_type_scat_dispersion_real
_atom_type_scat_dispersion_imag
_atom_type_scat_source
C C 0.0033 0.0016 'International Tables Vol C Tables 4.2.6.8 and 6.1.1.4'
H H 0.0000 0.0000 'International Tables Vol C Tables 4.2.6.8 and 6.1.1.4'
N N 0.0061 0.0033 'International Tables Vol C Tables 4.2.6.8 and 6.1.1.4'
O O 0.0106 0.0060 'International Tables Vol C Tables 4.2.6.8 and 6.1.1.4'
Cl Cl 0.1484 0.1585 'International Tables Vol C Tables 4.2.6.8 and 6.1.1.4'

loop_
_geom_angle_atom_site_label_1
_geom_angle_atom_site_label_2
_geom_angle_atom_site_label_3
_geom_angle_site_symmetry_1
_geom_angle_site_symmetry_3
_geom_angle
_geom_angle_publ_flag
C2 N1 C4 . . 108.72(16) ?
C2 N1 C1 . . 125.85(18) ?
C4 N1 C1 . . 125.42(18) ?
C2 N2 C3 . . 108.79(16) ?
C2 N2 C5 . . 124.87(19) ?
C3 N2 C5 . . 126.34(18) ?
C13 N3 C15 . . 108.77(15) ?
C13 N3 C12 . . 126.51(17) ?
C15 N3 C12 . . 124.70(16) ?
C13 N4 C14 . . 108.73(15) ?
C13 N4 C16 . . 125.25(16) ?
C14 N4 C16 . . 125.93(16) ?
N1 C1 H1A . . 109.5 ?
N1 C1 H1B . . 109.5 ?
H1A C1 H1B . . 109.5 ?
N1 C1 H1C . . 109.5 ?
H1A C1 H1C . . 109.5 ?
H1B C1 H1C . . 109.5 ?
N2 C2 N1 . . 108.40(17) ?
N2 C2 H2 . . 125.8 ?
N1 C2 H2 . . 125.8 ?
C4 C3 N2 . . 106.93(18) ?
C4 C3 H3 . . 126.5 ?
N2 C3 H3 . . 126.5 ?
C3 C4 N1 . . 107.16(17) ?
C3 C4 H4 . . 126.4 ?
N1 C4 H4 . . 126.4 ?
N2 C5 C6 . . 112.86(17) ?
N2 C5 H5A . . 109.0 ?
C6 C5 H5A . . 109.0 ?
N2 C5 H5B . . 109.0 ?
C6 C5 H5B . . 109.0 ?
H5A C5 H5B . . 107.8 ?
C7 C6 C11 . . 119.36(19) ?
C7 C6 C5 . . 119.5(2) ?
C11 C6 C5 . . 121.1(2) ?
C8 C7 C6 . . 120.2(2) ?
C8 C7 H7 . . 119.9 ?
C6 C7 H7 . . 119.9 ?
C9 C8 C7 . . 120.5(2) ?
C9 C8 H8 . . 119.8 ?
C7 C8 H8 . . 119.8 ?
C8 C9 C10 . . 119.5(2) ?
C8 C9 H9 . . 120.2 ?
C10 C9 H9 . . 120.2 ?
C9 C10 C11 . . 120.4(2) ?
C9 C10 H10 . . 119.8 ?
C11 C10 H10 . . 119.8 ?
C10 C11 C6 . . 120.0(2) ?
C10 C11 H11 . . 120.0 ?
C6 C11 H11 . . 120.0 ?
N3 C12 H12A . . 109.5 ?
N3 C12 H12B . . 109.5 ?
H12A C12 H12B . . 109.5 ?
N3 C12 H12C . . 109.5 ?
H12A C12 H12C . . 109.5 ?
H12B C12 H12C . . 109.5 ?
N4 C13 N3 . . 108.34(16) ?
N4 C13 H13 . . 125.8 ?
N3 C13 H13 . . 125.8 ?
C15 C14 N4 . . 107.00(17) ?
C15 C14 H14 . . 126.5 ?
N4 C14 H14 . . 126.5 ?
C14 C15 N3 . . 107.15(16) ?
C14 C15 H15 . . 126.4 ?
N3 C15 H15 . . 126.4 ?
N4 C16 C17 . . 112.14(15) ?
N4 C16 H16A . . 109.2 ?
C17 C16 H16A . . 109.2 ?
N4 C16 H16B . . 109.2 ?
C17 C16 H16B . . 109.2 ?
H16A C16 H16B . . 107.9 ?
C18 C17 C22 . . 118.81(19) ?
C18 C17 C16 . . 119.67(18) ?
C22 C17 C16 . . 121.50(17) ?
C17 C18 C19 . . 120.8(2) ?
C17 C18 H18 . . 119.6 ?
C19 C18 H18 . . 119.6 ?
C20 C19 C18 . . 120.1(2) ?
C20 C19 H19 . . 120.0 ?
C18 C19 H19 . . 120.0 ?
C21 C20 C19 . . 119.8(2) ?
C21 C20 H20 . . 120.1 ?
C19 C20 H20 . . 120.1 ?
C20 C21 C22 . . 120.5(2) ?
C20 C21 H21 . . 119.8 ?
C22 C21 H21 . . 119.8 ?
C17 C22 C21 . . 120.04(19) ?
C17 C22 H22 . . 120.0 ?
C21 C22 H22 . . 120.0 ?
H1D O1 H1E . . 114.7(19) ?

loop_
_geom_bond_atom_site_label_1
_geom_bond_atom_site_label_2
_geom_bond_site_symmetry_2
_geom_bond_distance
_geom_bond_publ_flag
N1 C2 . 1.328(2) ?
N1 C4 . 1.371(3) ?
N1 C1 . 1.473(2) ?
N2 C2 . 1.324(3) ?
N2 C3 . 1.375(3) ?
N2 C5 . 1.478(2) ?
N3 C13 . 1.329(2) ?
N3 C15 . 1.373(2) ?
N3 C12 . 1.462(2) ?
N4 C13 . 1.328(2) ?
N4 C14 . 1.376(2) ?
N4 C16 . 1.465(2) ?
C1 H1A . 0.9600 ?
C1 H1B . 0.9600 ?
C1 H1C . 0.9600 ?
C2 H2 . 0.9300 ?
C3 C4 . 1.347(3) ?
C3 H3 . 0.9300 ?
C4 H4 . 0.9300 ?
C5 C6 . 1.504(3) ?
C5 H5A . 0.9700 ?
C5 H5B . 0.9700 ?
C6 C7 . 1.382(3) ?
C6 C11 . 1.387(3) ?
C7 C8 . 1.380(3) ?
C7 H7 . 0.9300 ?
C8 C9 . 1.376(4) ?
C8 H8 . 0.9300 ?
C9 C10 . 1.379(4) ?
C9 H9 . 0.9300 ?
C10 C11 . 1.382(3) ?
C10 H10 . 0.9300 ?
C11 H11 . 0.9300 ?
C12 H12A . 0.9600 ?
C12 H12B . 0.9600 ?
C12 H12C . 0.9600 ?
C13 H13 . 0.9300 ?
C14 C15 . 1.348(3) ?
C14 H14 . 0.9300 ?
C15 H15 . 0.9300 ?
C16 C17 . 1.511(3) ?
C16 H16A . 0.9700 ?
C16 H16B . 0.9700 ?
C17 C18 . 1.385(3) ?
C17 C22 . 1.391(3) ?
C18 C19 . 1.387(3) ?
C18 H18 . 0.9300 ?
C19 C20 . 1.378(4) ?
C19 H19 . 0.9300 ?
C20 C21 . 1.375(4) ?
C20 H20 . 0.9300 ?
C21 C22 . 1.393(3) ?
C21 H21 . 0.9300 ?
C22 H22 . 0.9300 ?
O1 H1D . 0.860(10) ?
O1 H1E . 0.857(10) ?

loop_
_geom_hbond_atom_site_label_D
_geom_hbond_atom_site_label_H
_geom_hbond_atom_site_label_A
_geom_hbond_site_symmetry_A
_geom_hbond_distance_DH
_geom_hbond_distance_HA
_geom_hbond_distance_DA
_geom_hbond_angle_DHA
_geom_hbond_publ_flag
O1 H1E O1 5_676 0.857(10) 1.81(4) 2.434(7) 128(4) yes
O1 H1E Cl2 5_676 0.857(10) 2.51(3) 3.179(3) 135(4) yes

loop_
_geom_torsion_atom_site_label_1
_geom_torsion_atom_site_label_2
_geom_torsion_atom_site_label_3
_geom_torsion_atom_site_label_4
_geom_torsion_site_symmetry_1
_geom_torsion_site_symmetry_2
_geom_torsion_site_symmetry_3
_geom_torsion_site_symmetry_4
_geom_torsion
_geom_torsion_publ_flag
C3 N2 C2 N1 . . . . 0.4(2) ?
C5 N2 C2 N1 . . . . -178.98(17) ?
C4 N1 C2 N2 . . . . -0.8(2) ?
C1 N1 C2 N2 . . . . 177.98(18) ?
C2 N2 C3 C4 . . . . 0.2(2) ?
C5 N2 C3 C4 . . . . 179.59(18) ?
N2 C3 C4 N1 . . . . -0.7(2) ?
C2 N1 C4 C3 . . . . 1.0(2) ?
C1 N1 C4 C3 . . . . -177.85(18) ?
C2 N2 C5 C6 . . . . 99.5(2) ?
C3 N2 C5 C6 . . . . -79.8(3) ?
N2 C5 C6 C7 . . . . -93.2(2) ?
N2 C5 C6 C11 . . . . 86.7(3) ?
C11 C6 C7 C8 . . . . 1.2(3) ?
C5 C6 C7 C8 . . . . -178.9(2) ?
C6 C7 C8 C9 . . . . 0.5(3) ?
C7 C8 C9 C10 . . . . -1.6(4) ?
C8 C9 C10 C11 . . . . 1.1(3) ?
C9 C10 C11 C6 . . . . 0.7(3) ?
C7 C6 C11 C10 . . . . -1.8(3) ?
C5 C6 C11 C10 . . . . 178.28(19) ?
C14 N4 C13 N3 . . . . -0.5(2) ?
C16 N4 C13 N3 . . . . -177.32(16) ?
C15 N3 C13 N4 . . . . 0.7(2) ?
C12 N3 C13 N4 . . . . 178.88(17) ?
C13 N4 C14 C15 . . . . 0.1(2) ?
C16 N4 C14 C15 . . . . 176.88(16) ?
N4 C14 C15 N3 . . . . 0.4(2) ?
C13 N3 C15 C14 . . . . -0.7(2) ?
C12 N3 C15 C14 . . . . -178.89(17) ?
C13 N4 C16 C17 . . . . 103.1(2) ?
C14 N4 C16 C17 . . . . -73.2(2) ?
N4 C16 C17 C18 . . . . 147.06(18) ?
N4 C16 C17 C22 . . . . -34.8(3) ?
C22 C17 C18 C19 . . . . 0.0(3) ?
C16 C17 C18 C19 . . . . 178.16(19) ?
C17 C18 C19 C20 . . . . 0.7(3) ?
C18 C19 C20 C21 . . . . -0.4(3) ?
C19 C20 C21 C22 . . . . -0.5(3) ?
C18 C17 C22 C21 . . . . -0.9(3) ?
C16 C17 C22 C21 . . . . -179.04(18) ?
C20 C21 C22 C17 . . . . 1.2(3) ?
